data_7223080
loop_
_publ_author_name
'Kumar, Ranjeet'
'Rai, Sunil Kumar'
'Singh, Praveen'
'Gaurav, Archana'
'Yadav, Pratima'
'Khanna, Ranjana S.'
'Gupta, Hariom'
'Tewari, Ashish Kumar'

_publ_section_title
;
 Face-to-Face Stacking in Sulfonamide Based Bis-ethylene Bridged
 Heteroaromatic Dimers
;
_journal_name_full 'RSC Adv.'
_journal_paper_doi 10.1039/C5RA12230A
_journal_year 2015
_chemical_formula_moiety '2(C45 H35 N7 O4 S), C3 H7 O, C H3'
_chemical_formula_sum 'C94 H80 N14 O9 S2'
_chemical_formula_weight 1613.84
_space_group_crystal_system monoclinic
_space_group_IT_number 14
_space_group_name_Hall '-P 2ybc'
_space_group_name_H-M_alt 'P 1 21/c 1'
_symmetry_space_group_name_Hall '-P 2ybc'
_symmetry_space_group_name_H-M 'P 1 21/c 1'
_atom_sites_solution_hydrogens geom
_audit_creation_method SHELXL-2014/7
_audit_update_record
;
2015-10-21 deposited with the CCDC.
2015-10-28 downloaded from the CCDC.
;
_cell_angle_alpha 90
_cell_angle_beta 94.074(5)
_cell_angle_gamma 90
_cell_formula_units_Z 4
_cell_length_a 9.8236(5)
_cell_length_b 27.0693(15)
_cell_length_c 32.9799(19)
_cell_measurement_reflns_used 3291
_cell_measurement_temperature 293(2)
_cell_measurement_theta_max 28.8682
_cell_measurement_theta_min 3.0040
_cell_volume 8747.8(8)
_computing_cell_refinement 'CrysAlisPro, Agilent Technologies'
_computing_data_collection 'CrysAlisPro, Agilent Technologies'
_computing_data_reduction 'CrysAlisPro, Agilent Technologies'
_computing_molecular_graphics 'Mercurry version 3.5'
_computing_publication_material 'SHELXL-2014/7 (Sheldrick, 2014)'
_computing_structure_refinement 'SHELXL-2014/7 (Sheldrick, 2014)'
_computing_structure_solution SHELXL-2013
_diffrn_ambient_temperature 293(2)
_diffrn_detector_area_resol_mean 16.0938
_diffrn_measured_fraction_theta_full 0.998
_diffrn_measured_fraction_theta_max 0.970
_diffrn_measurement_device_type 'Xcalibur, Eos'
_diffrn_measurement_method '\w scans'
_diffrn_radiation_type MoK\a
_diffrn_radiation_wavelength 0.71073
_diffrn_reflns_av_R_equivalents 0.0701
_diffrn_reflns_av_unetI/netI 0.1506
_diffrn_reflns_laue_measured_fraction_full 0.998
_diffrn_reflns_laue_measured_fraction_max 0.970
_diffrn_reflns_limit_h_max 11
_diffrn_reflns_limit_h_min -12
_diffrn_reflns_limit_k_max 30
_diffrn_reflns_limit_k_min -33
_diffrn_reflns_limit_l_max 41
_diffrn_reflns_limit_l_min -21
_diffrn_reflns_number 40599
_diffrn_reflns_point_group_measured_fraction_full 0.998
_diffrn_reflns_point_group_measured_fraction_max 0.970
_diffrn_reflns_theta_full 25.242
_diffrn_reflns_theta_max 26.371
_diffrn_reflns_theta_min 3.010
_diffrn_source 'Enhance (Mo) X-ray Source'
_exptl_absorpt_coefficient_mu 0.126
_exptl_absorpt_correction_T_max 1.00000
_exptl_absorpt_correction_T_min 0.96566
_exptl_absorpt_correction_type multi-scan
_exptl_absorpt_process_details 'CrysAlisPro, Agilent Technologies'
_exptl_crystal_colour 'Light yellow'
_exptl_crystal_density_diffrn 1.225
_exptl_crystal_description Cubic
_exptl_crystal_F_000 3384
_exptl_crystal_size_max 0.48
_exptl_crystal_size_mid 0.46
_exptl_crystal_size_min 0.43
_refine_diff_density_max 0.737
_refine_diff_density_min -0.290
_refine_diff_density_rms 0.077
_refine_ls_extinction_coef 0.0004(4)
_refine_ls_extinction_expression Fc^*^=kFc[1+0.001xFc^2^\l^3^/sin(2\q)]^-1/4^
_refine_ls_extinction_method 'SHELXL-2014/7 (Sheldrick 2014'
_refine_ls_goodness_of_fit_ref 1.003
_refine_ls_hydrogen_treatment constr
_refine_ls_matrix_type full
_refine_ls_number_parameters 1138
_refine_ls_number_reflns 17951
_refine_ls_number_restraints 168
_refine_ls_restrained_S_all 1.000
_refine_ls_R_factor_all 0.2562
_refine_ls_R_factor_gt 0.1122
_refine_ls_shift/su_max 0.000
_refine_ls_shift/su_mean 0.000
_refine_ls_structure_factor_coef Fsqd
_refine_ls_weighting_details 'w=1/[\s^2^(Fo^2^)+(0.1932P)^2^] where P=(Fo^2^+2Fc^2^)/3'
_refine_ls_weighting_scheme calc
_refine_ls_wR_factor_gt 0.2911
_refine_ls_wR_factor_ref 0.3922
_reflns_Friedel_coverage 0.000
_reflns_number_gt 6642
_reflns_number_total 17951
_reflns_threshold_expression 'I > 2\s(I)'
_cod_data_source_file c5ra12230a2.cif
_cod_data_source_block 2a
_cod_database_code 7223080
_audit_block_doi 10.5517/cc1jx0n3
_shelx_shelxl_version_number 2014/7
_shelx_space_group_comment
;
The symmetry employed for this shelxl refinement is uniquely defined
by the following loop, which should always be used as a source of
symmetry information in preference to the above space-group names.
They are only intended as comments.
;
_shelx_estimated_absorpt_t_min 0.941
_shelx_estimated_absorpt_t_max 0.947

loop_
_space_group_symop_operation_xyz
'x, y, z'
'-x, y+1/2, -z+1/2'
'-x, -y, -z'
'x, -y-1/2, z-1/2'

loop_
_atom_site_label
_atom_site_type_symbol
_atom_site_fract_x
_atom_site_fract_y
_atom_site_fract_z
_atom_site_U_iso_or_equiv
_atom_site_adp_type
_atom_site_occupancy
_atom_site_site_symmetry_order
_atom_site_calc_flag
_atom_site_refinement_flags_posn
_atom_site_refinement_flags_adp
_atom_site_refinement_flags_occupancy
_atom_site_disorder_assembly
_atom_site_disorder_group
S1 S 0.42190(18) 0.38409(7) 0.48499(6) 0.0655(5) Uani 1 1 d . . . . .
O1 O 0.5251(5) 0.42043(19) 0.48066(17) 0.0850(16) Uani 1 1 d . . . . .
O2 O 0.3572(5) 0.3610(2) 0.44958(14) 0.0823(15) Uani 1 1 d . . . . .
O3 O 0.3167(6) 0.2274(2) 0.43330(16) 0.0887(17) Uani 1 1 d . . . . .
O4 O 0.3195(6) 0.3135(2) 0.59989(18) 0.0932(17) Uani 1 1 d . . . . .
N1 N 0.4867(5) 0.3402(2) 0.51367(16) 0.0588(14) Uani 1 1 d . . . . .
N2 N 0.5260(6) 0.2594(2) 0.45121(15) 0.0549(14) Uani 1 1 d . . . . .
N3 N 0.6427(5) 0.2817(2) 0.44336(17) 0.0591(14) Uani 1 1 d . . . . .
N4 N 0.2531(8) 0.2392(3) 0.3281(2) 0.115(3) Uani 1 1 d . . . . .
N5 N 0.4937(6) 0.3696(2) 0.60378(17) 0.0634(15) Uani 1 1 d . . . . .
N6 N 0.5501(6) 0.4127(2) 0.61481(17) 0.0666(16) Uani 1 1 d . . . . .
N7 N 0.0318(10) 0.3655(3) 0.6354(3) 0.126(3) Uani 1 1 d . . . . .
C1 C 0.2910(7) 0.4130(3) 0.5104(2) 0.0636(18) Uani 1 1 d . . . . .
C2 C 0.2977(8) 0.4613(3) 0.5225(3) 0.082(2) Uani 1 1 d . . . . .
H2 H 0.3754 0.4798 0.5187 0.098 Uiso 1 1 calc R U . . .
C3 C 0.1892(11) 0.4825(4) 0.5403(3) 0.095(3) Uani 1 1 d . . . . .
H3 H 0.1948 0.5158 0.5473 0.114 Uiso 1 1 calc R U . . .
C4 C 0.0738(9) 0.4571(4) 0.5483(3) 0.093(3) Uani 1 1 d . . . . .
C5 C 0.0685(8) 0.4083(4) 0.5369(3) 0.093(3) Uani 1 1 d . . . . .
H5 H -0.0087 0.3899 0.5418 0.112 Uiso 1 1 calc R U . . .
C6 C 0.1752(8) 0.3850(3) 0.5183(2) 0.084(2) Uani 1 1 d . . . . .
H6 H 0.1694 0.3518 0.5112 0.100 Uiso 1 1 calc R U . . .
C7 C -0.0439(10) 0.4792(5) 0.5687(3) 0.135(4) Uani 1 1 d . . . . .
H7A H -0.0107 0.5040 0.5877 0.203 Uiso 1 1 calc R U . . .
H7B H -0.0895 0.4538 0.5829 0.203 Uiso 1 1 calc R U . . .
H7C H -0.1069 0.4938 0.5486 0.203 Uiso 1 1 calc R U . . .
C8 C 0.4224(7) 0.2914(2) 0.5120(2) 0.0650(19) Uani 1 1 d . . . . .
H8A H 0.3366 0.2938 0.4956 0.078 Uiso 1 1 calc R U . . .
H8B H 0.4014 0.2821 0.5393 0.078 Uiso 1 1 calc R U . . .
C9 C 0.5066(8) 0.2512(3) 0.49492(19) 0.068(2) Uani 1 1 d . . . . .
H9A H 0.5950 0.2499 0.5100 0.082 Uiso 1 1 calc R U . . .
H9B H 0.4617 0.2196 0.4982 0.082 Uiso 1 1 calc R U . . .
C10 C 0.6642(6) 0.2921(2) 0.4056(2) 0.0534(16) Uani 1 1 d . . . . .
C11 C 0.5668(6) 0.2810(2) 0.37245(19) 0.0505(16) Uani 1 1 d . . . . .
C12 C 0.4506(6) 0.2589(2) 0.38217(19) 0.0506(16) Uani 1 1 d . . . . .
C13 C 0.4219(7) 0.2460(2) 0.4233(2) 0.0585(17) Uani 1 1 d . . . . .
C14A C 0.7922(10) 0.3203(6) 0.4065(5) 0.062(5) Uani 0.50(2) 1 d G U P A 1
C15A C 0.8168(11) 0.3590(6) 0.4338(4) 0.065(4) Uani 0.50(2) 1 d G U P A 1
H15A H 0.7486 0.3694 0.4500 0.078 Uiso 0.50(2) 1 calc R U P A 1
C16A C 0.9433(13) 0.3822(6) 0.4367(5) 0.091(6) Uani 0.50(2) 1 d G U P A 1
H16A H 0.9598 0.4082 0.4549 0.109 Uiso 0.50(2) 1 calc R U P A 1
C17A C 1.0452(9) 0.3667(6) 0.4124(6) 0.105(8) Uani 0.50(2) 1 d G U P A 1
H17A H 1.1298 0.3823 0.4144 0.127 Uiso 0.50(2) 1 calc R U P A 1
C18A C 1.0205(11) 0.3280(6) 0.3852(6) 0.096(7) Uani 0.50(2) 1 d G U P A 1
H18A H 1.0887 0.3176 0.3690 0.115 Uiso 0.50(2) 1 calc R U P A 1
C19A C 0.8940(14) 0.3048(6) 0.3823(5) 0.076(5) Uani 0.50(2) 1 d G U P A 1
H19A H 0.8776 0.2789 0.3641 0.092 Uiso 0.50(2) 1 calc R U P A 1
C14B C 0.8056(10) 0.3112(6) 0.3963(5) 0.059(5) Uani 0.50(2) 1 d G U P A 2
C15B C 0.8676(14) 0.3453(5) 0.4232(4) 0.071(5) Uani 0.50(2) 1 d G U P A 2
H15B H 0.8193 0.3585 0.4439 0.085 Uiso 0.50(2) 1 calc R U P A 2
C16B C 1.0018(15) 0.3596(6) 0.4191(4) 0.086(6) Uani 0.50(2) 1 d G U P A 2
H16B H 1.0433 0.3824 0.4371 0.103 Uiso 0.50(2) 1 calc R U P A 2
C17B C 1.0740(10) 0.3399(6) 0.3882(5) 0.087(6) Uani 0.50(2) 1 d G U P A 2
H17B H 1.1638 0.3495 0.3855 0.104 Uiso 0.50(2) 1 calc R U P A 2
C18B C 1.0120(11) 0.3058(6) 0.3613(5) 0.085(5) Uani 0.50(2) 1 d G U P A 2
H18B H 1.0603 0.2926 0.3406 0.101 Uiso 0.50(2) 1 calc R U P A 2
C19B C 0.8778(12) 0.2915(5) 0.3654(4) 0.069(4) Uani 0.50(2) 1 d G U P A 2
H19B H 0.8363 0.2686 0.3474 0.083 Uiso 0.50(2) 1 calc R U P A 2
C20 C 0.6008(8) 0.3436(3) 0.3186(2) 0.078(2) Uani 1 1 d . . . . .
H20 H 0.5881 0.3680 0.3378 0.094 Uiso 1 1 calc R U . . .
C21 C 0.6282(11) 0.3573(4) 0.2798(3) 0.110(3) Uani 1 1 d . . . . .
H21 H 0.6315 0.3905 0.2729 0.132 Uiso 1 1 calc R U . . .
C22 C 0.6497(13) 0.3232(5) 0.2524(3) 0.132(4) Uani 1 1 d . . . . .
H22 H 0.6719 0.3327 0.2266 0.158 Uiso 1 1 calc R U . . .
C23 C 0.6400(14) 0.2736(5) 0.2614(3) 0.143(5) Uani 1 1 d . . . . .
H23 H 0.6548 0.2500 0.2417 0.172 Uiso 1 1 calc R U . . .
C24 C 0.6070(12) 0.2586(4) 0.3010(3) 0.112(3) Uani 1 1 d . . . . .
H24 H 0.5963 0.2254 0.3072 0.135 Uiso 1 1 calc R U . . .
C25 C 0.5916(7) 0.2945(3) 0.3298(2) 0.0652(19) Uani 1 1 d . . . . .
C26 C 0.3417(8) 0.2478(3) 0.3512(3) 0.074(2) Uani 1 1 d . . . . .
C27 C 0.6073(7) 0.3483(3) 0.5407(2) 0.0634(18) Uani 1 1 d . . . . .
H27A H 0.6343 0.3826 0.5386 0.076 Uiso 1 1 calc R U . . .
H27B H 0.6808 0.3282 0.5314 0.076 Uiso 1 1 calc R U . . .
C28 C 0.5907(9) 0.3364(3) 0.5849(2) 0.081(2) Uani 1 1 d . . . . .
H28A H 0.5593 0.3026 0.5870 0.097 Uiso 1 1 calc R U . . .
H28B H 0.6790 0.3388 0.6000 0.097 Uiso 1 1 calc R U . . .
C29 C 0.4765(8) 0.4461(3) 0.6329(2) 0.0638(18) Uani 1 1 d . . . . .
C30 C 0.3354(7) 0.4366(3) 0.64081(19) 0.0597(18) Uani 1 1 d . . . . .
C31 C 0.2831(8) 0.3918(3) 0.6288(2) 0.0665(19) Uani 1 1 d . . . . .
C32 C 0.3631(9) 0.3544(3) 0.6095(2) 0.068(2) Uani 1 1 d . . . . .
C33 C 0.5512(7) 0.4908(3) 0.6475(2) 0.0664(19) Uani 1 1 d . . . . .
C34 C 0.5675(9) 0.5023(3) 0.6878(2) 0.090(3) Uani 1 1 d . . . . .
H34 H 0.5282 0.4821 0.7066 0.108 Uiso 1 1 calc R U . . .
C35 C 0.6406(11) 0.5429(4) 0.7013(3) 0.106(3) Uani 1 1 d . . . . .
H35 H 0.6505 0.5500 0.7289 0.127 Uiso 1 1 calc R U . . .
C36 C 0.6976(11) 0.5724(5) 0.6748(5) 0.125(4) Uani 1 1 d . . . . .
H36 H 0.7457 0.6003 0.6839 0.150 Uiso 1 1 calc R U . . .
C37 C 0.6850(14) 0.5615(6) 0.6349(5) 0.167(6) Uani 1 1 d . . . . .
H37 H 0.7270 0.5815 0.6166 0.201 Uiso 1 1 calc R U . . .
C38 C 0.6088(11) 0.5200(4) 0.6205(3) 0.127(4) Uani 1 1 d . . . . .
H38 H 0.5987 0.5130 0.5928 0.152 Uiso 1 1 calc R U . . .
C39 C 0.2519(7) 0.4749(3) 0.6600(2) 0.0655(19) Uani 1 1 d . . . . .
C40 C 0.1743(10) 0.4631(3) 0.6919(3) 0.097(3) Uani 1 1 d . . . . .
H40 H 0.1773 0.4315 0.7031 0.117 Uiso 1 1 calc R U . . .
C41 C 0.0909(12) 0.4997(5) 0.7072(3) 0.124(4) Uani 1 1 d . . . . .
H41 H 0.0369 0.4917 0.7283 0.149 Uiso 1 1 calc R U . . .
C42 C 0.0864(11) 0.5452(4) 0.6927(4) 0.116(3) Uani 1 1 d . . . . .
H42 H 0.0322 0.5687 0.7044 0.139 Uiso 1 1 calc R U . . .
C43 C 0.1592(9) 0.5580(3) 0.6612(3) 0.090(3) Uani 1 1 d . . . . .
H43 H 0.1536 0.5899 0.6506 0.108 Uiso 1 1 calc R U . . .
C44 C 0.2423(8) 0.5232(3) 0.6449(2) 0.070(2) Uani 1 1 d . . . . .
H44 H 0.2931 0.5321 0.6233 0.085 Uiso 1 1 calc R U . . .
S2 S 0.07617(18) 0.88425(8) 0.49700(6) 0.0698(6) Uani 1 1 d . . . . .
O5 O 0.1181(5) 0.8601(2) 0.46110(15) 0.0887(16) Uani 1 1 d . . . . .
O6 O -0.0264(5) 0.9215(2) 0.49383(19) 0.0948(18) Uani 1 1 d . . . . .
O7 O 0.1543(5) 0.7302(2) 0.44616(18) 0.0958(18) Uani 1 1 d . . . . .
O8 O 0.2369(7) 0.8147(2) 0.61474(19) 0.104(2) Uani 1 1 d . . . . .
N8 N 0.0263(5) 0.8410(2) 0.52629(17) 0.0625(15) Uani 1 1 d . . . . .
N9 N -0.0473(5) 0.7610(2) 0.46425(16) 0.0556(14) Uani 1 1 d . . . . .
N10 N -0.1678(5) 0.78306(19) 0.45641(16) 0.0538(13) Uani 1 1 d . . . . .
N11 N 0.1693(9) 0.7440(4) 0.3422(3) 0.126(3) Uani 1 1 d . . . . .
N12 N 0.0714(7) 0.8741(3) 0.61508(18) 0.0758(17) Uani 1 1 d . . . . .
N13 N 0.0281(6) 0.9198(3) 0.62268(18) 0.0750(17) Uani 1 1 d . . . . .
N14 N 0.5473(11) 0.8655(3) 0.6457(3) 0.137(4) Uani 1 1 d . . . . .
C45 C 0.1406(11) 0.3773(3) 0.6331(3) 0.085(2) Uani 1 1 d . . . . .
C46 C 0.2253(7) 0.9112(3) 0.5209(2) 0.0677(19) Uani 1 1 d . . . . .
C47 C 0.2312(9) 0.9615(3) 0.5271(3) 0.088(2) Uani 1 1 d . . . . .
H47 H 0.1556 0.9814 0.5206 0.105 Uiso 1 1 calc R U . . .
C48 C 0.3540(12) 0.9817(4) 0.5433(3) 0.093(3) Uani 1 1 d . . . . .
H48 H 0.3582 1.0156 0.5476 0.112 Uiso 1 1 calc R U . . .
C49 C 0.4684(10) 0.9542(5) 0.5532(3) 0.092(3) Uani 1 1 d . . . . .
C50 C 0.4581(8) 0.9049(5) 0.5467(3) 0.101(3) Uani 1 1 d . . . . .
H50 H 0.5347 0.8854 0.5527 0.121 Uiso 1 1 calc R U . . .
C51 C 0.3397(8) 0.8825(3) 0.5316(3) 0.087(2) Uani 1 1 d . . . . .
H51 H 0.3361 0.8483 0.5285 0.104 Uiso 1 1 calc R U . . .
C52 C 0.6018(9) 0.9773(4) 0.5703(3) 0.127(4) Uani 1 1 d . . . . .
H52A H 0.6010 1.0120 0.5644 0.190 Uiso 1 1 calc R U . . .
H52B H 0.6768 0.9620 0.5580 0.190 Uiso 1 1 calc R U . . .
H52C H 0.6116 0.9724 0.5992 0.190 Uiso 1 1 calc R U . . .
C53 C 0.0875(8) 0.7916(3) 0.5245(2) 0.071(2) Uani 1 1 d . . . . .
H53A H 0.1208 0.7818 0.5517 0.085 Uiso 1 1 calc R U . . .
H53B H 0.1652 0.7932 0.5080 0.085 Uiso 1 1 calc R U . . .
C54 C -0.0109(8) 0.7527(2) 0.5072(2) 0.069(2) Uani 1 1 d . . . . .
H54A H 0.0306 0.7203 0.5107 0.082 Uiso 1 1 calc R U . . .
H54B H -0.0929 0.7532 0.5219 0.082 Uiso 1 1 calc R U . . .
C55 C -0.2086(6) 0.7939(2) 0.4182(2) 0.0506(16) Uani 1 1 d . . . . .
C56 C -0.1263(6) 0.7826(2) 0.38483(19) 0.0484(15) Uani 1 1 d . . . . .
C57 C -0.0031(6) 0.7610(2) 0.3946(2) 0.0550(16) Uani 1 1 d . . . . .
C58 C 0.0440(7) 0.7496(3) 0.4358(2) 0.0608(18) Uani 1 1 d . . . . .
C59A C -0.3405(9) 0.8194(6) 0.4184(5) 0.062(5) Uani 0.54(2) 1 d G U P B 1
C60A C -0.4540(12) 0.8029(5) 0.3947(5) 0.074(5) Uani 0.54(2) 1 d G U P B 1
H60A H -0.4459 0.7764 0.3770 0.089 Uiso 0.54(2) 1 calc R U P B 1
C61A C -0.5795(9) 0.8259(5) 0.3973(6) 0.083(5) Uani 0.54(2) 1 d G U P B 1
H61A H -0.6555 0.8148 0.3814 0.100 Uiso 0.54(2) 1 calc R U P B 1
C62A C -0.5916(9) 0.8654(5) 0.4237(6) 0.092(6) Uani 0.54(2) 1 d G U P B 1
H62A H -0.6756 0.8809 0.4254 0.110 Uiso 0.54(2) 1 calc R U P B 1
C63A C -0.4781(14) 0.8820(5) 0.4474(4) 0.086(5) Uani 0.54(2) 1 d G U P B 1
H63A H -0.4862 0.9084 0.4651 0.103 Uiso 0.54(2) 1 calc R U P B 1
C64A C -0.3526(10) 0.8590(6) 0.4448(4) 0.064(4) Uani 0.54(2) 1 d G U P B 1
H64A H -0.2767 0.8700 0.4607 0.077 Uiso 0.54(2) 1 calc R U P B 1
C59B C -0.3518(10) 0.8126(8) 0.4089(6) 0.065(6) Uani 0.46(2) 1 d G U P B 2
C60B C -0.4383(13) 0.7907(7) 0.3789(6) 0.077(6) Uani 0.46(2) 1 d G U P B 2
H60B H -0.4042 0.7676 0.3614 0.092 Uiso 0.46(2) 1 calc R U P B 2
C61B C -0.5757(11) 0.8035(7) 0.3751(5) 0.087(6) Uani 0.46(2) 1 d G U P B 2
H61B H -0.6335 0.7889 0.3550 0.105 Uiso 0.46(2) 1 calc R U P B 2
C62B C -0.6265(11) 0.8380(8) 0.4012(5) 0.086(7) Uani 0.46(2) 1 d G U P B 2
H62B H -0.7185 0.8465 0.3987 0.103 Uiso 0.46(2) 1 calc R U P B 2
C63B C -0.5400(17) 0.8599(7) 0.4313(5) 0.085(6) Uani 0.46(2) 1 d G U P B 2
H63B H -0.5741 0.8830 0.4488 0.102 Uiso 0.46(2) 1 calc R U P B 2
C64B C -0.4026(15) 0.8471(7) 0.4351(5) 0.081(6) Uani 0.46(2) 1 d G U P B 2
H64B H -0.3447 0.8617 0.4552 0.097 Uiso 0.46(2) 1 calc R U P B 2
C65 C -0.1758(7) 0.7931(3) 0.3419(2) 0.0609(18) Uani 1 1 d . . . . .
C66 C -0.1780(11) 0.7559(3) 0.3139(2) 0.106(3) Uani 1 1 d . . . . .
H66 H -0.1511 0.7241 0.3217 0.127 Uiso 1 1 calc R U . . .
C67 C -0.2212(16) 0.7658(5) 0.2733(3) 0.158(6) Uani 1 1 d . . . . .
H67 H -0.2203 0.7412 0.2536 0.190 Uiso 1 1 calc R U . . .
C68 C -0.2646(13) 0.8125(5) 0.2631(3) 0.131(4) Uani 1 1 d . . . . .
H68 H -0.2970 0.8192 0.2365 0.157 Uiso 1 1 calc R U . . .
C69 C -0.2616(10) 0.8490(4) 0.2908(3) 0.101(3) Uani 1 1 d . . . . .
H69 H -0.2896 0.8807 0.2831 0.121 Uiso 1 1 calc R U . . .
C70 C -0.2171(8) 0.8395(3) 0.3306(2) 0.074(2) Uani 1 1 d . . . . .
H70 H -0.2152 0.8648 0.3497 0.089 Uiso 1 1 calc R U . . .
C71 C 0.0918(8) 0.7510(3) 0.3644(3) 0.083(2) Uani 1 1 d . . . . .
C72 C -0.0800(7) 0.8505(3) 0.5543(2) 0.077(2) Uani 1 1 d . . . . .
H72A H -0.1587 0.8302 0.5462 0.093 Uiso 1 1 calc R U . . .
H72B H -0.1078 0.8847 0.5515 0.093 Uiso 1 1 calc R U . . .
C73 C -0.0391(8) 0.8404(3) 0.5989(2) 0.085(2) Uani 1 1 d . . . . .
H73A H -0.1181 0.8445 0.6146 0.102 Uiso 1 1 calc R U . . .
H73B H -0.0084 0.8065 0.6020 0.102 Uiso 1 1 calc R U . . .
C74 C 0.1144(8) 0.9533(3) 0.6388(2) 0.068(2) Uani 1 1 d . . . . .
C75 C 0.2555(8) 0.9420(3) 0.6469(2) 0.0640(19) Uani 1 1 d . . . . .
C76 C 0.2964(8) 0.8958(3) 0.6387(2) 0.073(2) Uani 1 1 d . . . . .
C77 C 0.2038(10) 0.8573(3) 0.6223(2) 0.082(2) Uani 1 1 d . . . . .
C78 C 0.0510(7) 1.0015(3) 0.6479(2) 0.0655(19) Uani 1 1 d . . . . .
C79 C 0.0580(9) 1.0200(3) 0.6860(3) 0.089(3) Uani 1 1 d . . . . .
H79 H 0.1075 1.0034 0.7070 0.106 Uiso 1 1 calc R U . . .
C80 C -0.0086(11) 1.0636(4) 0.6939(4) 0.114(3) Uani 1 1 d . . . . .
H80 H -0.0067 1.0758 0.7203 0.137 Uiso 1 1 calc R U . . .
C81 C -0.0786(11) 1.0893(4) 0.6622(4) 0.115(4) Uani 1 1 d . . . . .
H81 H -0.1213 1.1191 0.6674 0.138 Uiso 1 1 calc R U . . .
C82 C -0.0843(12) 1.0718(5) 0.6253(4) 0.142(5) Uani 1 1 d . . . . .
H82 H -0.1291 1.0894 0.6042 0.170 Uiso 1 1 calc R U . . .
C83 C -0.0228(9) 1.0265(4) 0.6177(3) 0.107(3) Uani 1 1 d . . . . .
H83 H -0.0323 1.0131 0.5917 0.128 Uiso 1 1 calc R U . . .
C84 C 0.3537(7) 0.9800(3) 0.6628(2) 0.0595(17) Uani 1 1 d . . . . .
C85 C 0.4493(9) 0.9694(3) 0.6951(2) 0.084(2) Uani 1 1 d . . . . .
H85 H 0.4456 0.9392 0.7085 0.101 Uiso 1 1 calc R U . . .
C86 C 0.5505(10) 1.0038(4) 0.7075(3) 0.102(3) Uani 1 1 d . . . . .
H86 H 0.6138 0.9963 0.7289 0.123 Uiso 1 1 calc R U . . .
C87 C 0.5564(10) 1.0475(4) 0.6885(3) 0.098(3) Uani 1 1 d . . . . .
H87 H 0.6248 1.0699 0.6966 0.118 Uiso 1 1 calc R U . . .
C88 C 0.4611(10) 1.0595(3) 0.6570(3) 0.088(3) Uani 1 1 d . . . . .
H88 H 0.4645 1.0901 0.6444 0.106 Uiso 1 1 calc R U . . .
C89 C 0.3610(8) 1.0257(3) 0.6442(2) 0.073(2) Uani 1 1 d . . . . .
H89 H 0.2979 1.0339 0.6229 0.088 Uiso 1 1 calc R U . . .
C90 C 0.4350(11) 0.8789(3) 0.6430(3) 0.089(3) Uani 1 1 d . . . . .
O9 O 0.945(3) 0.3642(9) 0.7420(6) 0.342(9) Uani 1 1 d . U . . .
C91 C 1.170(3) 0.3855(13) 0.7908(9) 0.379(19) Uani 1 1 d . U . . .
H91A H 1.1502 0.4198 0.7950 0.569 Uiso 1 1 calc R U . . .
H91B H 1.2212 0.3821 0.7672 0.569 Uiso 1 1 calc R U . . .
H91C H 1.2219 0.3727 0.8142 0.569 Uiso 1 1 calc R U . . .
C92 C 1.010(4) 0.3511(13) 0.7829(9) 0.363(14) Uani 1 1 d . U . . .
H92A H 1.0274 0.3158 0.7844 0.436 Uiso 1 1 calc R U . . .
H92B H 0.9490 0.3596 0.8039 0.436 Uiso 1 1 calc R U . . .
C93 C 0.807(3) 0.3750(13) 0.7490(10) 0.347(14) Uani 1 1 d . U . . .
H93A H 0.7968 0.4061 0.7630 0.417 Uiso 1 1 calc R U . . .
H93B H 0.7627 0.3485 0.7628 0.417 Uiso 1 1 calc R U . . .
C94 C 0.766(2) 0.3777(9) 0.7044(7) 0.282(12) Uani 1 1 d . U . . .
H94A H 0.6859 0.3579 0.6986 0.423 Uiso 1 1 calc R U . . .
H94B H 0.8388 0.3655 0.6893 0.423 Uiso 1 1 calc R U . . .
H94C H 0.7466 0.4113 0.6970 0.423 Uiso 1 1 calc R U . . .

loop_
_atom_site_aniso_label
_atom_site_aniso_U_11
_atom_site_aniso_U_22
_atom_site_aniso_U_33
_atom_site_aniso_U_23
_atom_site_aniso_U_13
_atom_site_aniso_U_12
S1 0.0635(11) 0.0761(13) 0.0570(11) 0.0084(10) 0.0042(9) -0.0013(10)
O1 0.075(3) 0.084(4) 0.098(4) 0.022(3) 0.016(3) -0.005(3)
O2 0.083(3) 0.114(4) 0.048(3) 0.000(3) -0.004(3) 0.001(3)
O3 0.084(3) 0.108(4) 0.077(4) 0.002(3) 0.023(3) -0.039(3)
O4 0.138(5) 0.055(3) 0.091(4) -0.017(3) 0.033(4) -0.010(3)
N1 0.062(3) 0.058(3) 0.055(3) 0.001(3) -0.003(3) 0.001(3)
N2 0.065(3) 0.061(3) 0.038(3) -0.005(3) 0.002(3) -0.006(3)
N3 0.062(3) 0.060(4) 0.053(4) 0.003(3) -0.009(3) -0.003(3)
N4 0.094(5) 0.164(8) 0.082(5) -0.010(5) -0.032(4) -0.032(5)
N5 0.082(4) 0.056(4) 0.053(3) -0.010(3) 0.007(3) 0.009(3)
N6 0.083(4) 0.065(4) 0.052(3) 0.000(3) 0.006(3) 0.002(3)
N7 0.118(6) 0.112(7) 0.153(8) -0.012(6) 0.053(6) -0.032(6)
C1 0.060(4) 0.076(5) 0.054(4) 0.001(4) 0.000(3) 0.007(4)
C2 0.076(5) 0.080(6) 0.087(6) -0.002(5) -0.006(5) 0.009(5)
C3 0.109(7) 0.085(6) 0.090(7) 0.003(5) -0.001(6) 0.034(6)
C4 0.081(6) 0.123(8) 0.073(6) -0.005(6) 0.000(5) 0.026(6)
C5 0.069(5) 0.136(9) 0.075(6) -0.013(6) 0.004(5) 0.005(5)
C6 0.071(5) 0.101(6) 0.078(5) -0.001(5) 0.005(4) -0.007(5)
C7 0.109(7) 0.192(11) 0.106(8) -0.017(8) 0.015(6) 0.063(8)
C8 0.089(5) 0.064(4) 0.043(4) -0.008(4) 0.015(4) -0.016(4)
C9 0.103(5) 0.066(5) 0.036(4) 0.003(4) 0.007(4) -0.006(4)
C10 0.056(4) 0.052(4) 0.051(4) 0.008(3) 0.000(3) 0.000(3)
C11 0.052(4) 0.052(4) 0.047(4) -0.002(3) 0.007(3) 0.003(3)
C12 0.051(4) 0.057(4) 0.043(4) -0.005(3) -0.001(3) -0.002(3)
C13 0.061(4) 0.059(4) 0.056(4) -0.002(4) 0.012(4) -0.007(3)
C14A 0.050(7) 0.076(11) 0.060(9) 0.026(8) 0.002(6) -0.002(6)
C15A 0.049(7) 0.078(10) 0.067(9) 0.021(7) -0.006(6) -0.003(6)
C16A 0.055(7) 0.110(11) 0.105(12) 0.017(9) -0.005(7) -0.013(7)
C17A 0.066(8) 0.130(14) 0.121(15) 0.015(11) 0.014(8) -0.015(8)
C18A 0.051(7) 0.120(13) 0.118(14) 0.023(11) 0.007(8) -0.004(7)
C19A 0.052(6) 0.098(11) 0.080(12) 0.015(9) 0.010(7) 0.000(6)
C14B 0.049(7) 0.058(9) 0.066(9) 0.035(7) -0.018(6) -0.017(6)
C15B 0.067(8) 0.067(10) 0.074(9) 0.037(7) -0.026(6) -0.023(7)
C16B 0.069(8) 0.093(12) 0.091(10) 0.035(8) -0.025(7) -0.033(8)
C17B 0.070(8) 0.094(12) 0.093(11) 0.041(8) -0.021(7) -0.024(7)
C18B 0.063(7) 0.098(11) 0.090(10) 0.035(8) -0.011(6) -0.018(6)
C19B 0.057(6) 0.077(10) 0.069(10) 0.030(7) -0.017(6) -0.008(6)
C20 0.104(6) 0.068(5) 0.061(5) 0.000(4) -0.004(4) 0.005(4)
C21 0.161(9) 0.111(8) 0.059(6) 0.027(6) 0.011(6) -0.012(7)
C22 0.187(11) 0.129(10) 0.082(8) 0.051(8) 0.030(8) -0.001(9)
C23 0.233(14) 0.140(11) 0.063(6) -0.017(7) 0.054(8) 0.018(10)
C24 0.190(10) 0.079(6) 0.073(6) -0.001(5) 0.047(7) 0.021(6)
C25 0.067(4) 0.069(5) 0.060(5) 0.007(4) 0.005(4) 0.008(4)
C26 0.070(5) 0.084(5) 0.067(5) -0.001(4) 0.002(4) -0.008(4)
C27 0.063(4) 0.066(4) 0.060(4) -0.006(4) 0.000(4) 0.018(3)
C28 0.101(6) 0.081(5) 0.059(5) -0.004(4) -0.007(4) 0.012(5)
C29 0.083(5) 0.068(5) 0.041(4) 0.005(4) 0.002(4) -0.001(4)
C30 0.082(5) 0.058(4) 0.040(4) 0.006(3) 0.009(3) 0.003(4)
C31 0.090(5) 0.058(5) 0.052(4) 0.006(4) 0.011(4) -0.003(4)
C32 0.098(6) 0.061(5) 0.045(4) -0.001(4) 0.012(4) 0.008(4)
C33 0.075(5) 0.066(5) 0.059(5) -0.003(4) 0.011(4) -0.002(4)
C34 0.125(7) 0.087(6) 0.057(5) -0.012(5) 0.001(5) -0.023(5)
C35 0.120(7) 0.103(7) 0.093(7) -0.026(6) -0.006(6) -0.020(6)
C36 0.114(8) 0.112(8) 0.149(11) -0.023(9) 0.001(8) -0.036(7)
C37 0.182(12) 0.183(14) 0.141(12) 0.001(11) 0.035(10) -0.106(11)
C38 0.142(8) 0.155(10) 0.084(7) -0.003(7) 0.024(7) -0.078(8)
C39 0.082(5) 0.063(5) 0.051(4) -0.006(4) 0.007(4) -0.003(4)
C40 0.147(8) 0.079(6) 0.071(5) 0.003(5) 0.042(6) 0.006(6)
C41 0.155(9) 0.115(9) 0.110(8) -0.029(8) 0.072(7) 0.006(8)
C42 0.135(8) 0.089(8) 0.127(9) -0.011(7) 0.038(8) 0.024(6)
C43 0.107(6) 0.072(6) 0.091(7) -0.002(5) 0.004(6) 0.015(5)
C44 0.080(5) 0.076(5) 0.054(4) -0.003(4) -0.001(4) -0.002(4)
S2 0.0636(11) 0.0777(13) 0.0670(12) 0.0122(11) -0.0044(9) -0.0043(10)
O5 0.087(3) 0.121(5) 0.058(3) -0.010(3) -0.002(3) -0.015(3)
O6 0.072(3) 0.091(4) 0.119(5) 0.036(4) -0.009(3) 0.011(3)
O7 0.073(3) 0.119(5) 0.091(4) 0.000(3) -0.024(3) 0.036(3)
O8 0.152(5) 0.056(3) 0.098(4) -0.010(3) -0.030(4) -0.006(3)
N8 0.059(3) 0.064(4) 0.063(4) 0.008(3) -0.004(3) -0.006(3)
N9 0.058(3) 0.062(3) 0.045(3) 0.005(3) -0.011(3) 0.000(3)
N10 0.068(3) 0.051(3) 0.043(3) 0.005(3) 0.004(3) 0.001(3)
N11 0.099(6) 0.164(8) 0.120(7) -0.006(6) 0.043(6) 0.010(6)
N12 0.097(5) 0.073(5) 0.057(4) -0.007(4) 0.001(4) -0.014(4)
N13 0.087(4) 0.081(5) 0.057(4) 0.005(4) 0.004(3) -0.009(4)
N14 0.152(8) 0.094(6) 0.154(9) -0.024(6) -0.058(7) 0.035(6)
C45 0.116(7) 0.068(5) 0.073(5) -0.001(4) 0.034(5) 0.003(5)
C46 0.064(4) 0.074(5) 0.065(5) 0.006(4) 0.003(4) -0.013(4)
C47 0.092(6) 0.094(7) 0.079(6) 0.006(5) 0.012(5) -0.028(5)
C48 0.121(8) 0.085(6) 0.077(6) -0.002(5) 0.025(6) -0.029(6)
C49 0.081(6) 0.123(8) 0.073(6) -0.021(6) 0.019(5) -0.041(6)
C50 0.064(5) 0.145(10) 0.092(7) -0.020(7) -0.011(5) -0.006(6)
C51 0.075(5) 0.090(6) 0.094(6) -0.009(5) -0.004(5) -0.015(5)
C52 0.106(7) 0.161(10) 0.115(8) -0.024(7) 0.012(6) -0.072(7)
C53 0.090(5) 0.065(5) 0.055(4) 0.000(4) -0.022(4) 0.004(4)
C54 0.102(5) 0.054(4) 0.047(4) 0.005(4) -0.018(4) -0.002(4)
C55 0.050(3) 0.047(4) 0.056(4) 0.008(3) 0.006(3) -0.006(3)
C56 0.050(3) 0.047(4) 0.048(4) -0.002(3) -0.003(3) -0.012(3)
C57 0.046(3) 0.064(4) 0.053(4) -0.009(3) -0.003(3) 0.006(3)
C58 0.049(4) 0.069(5) 0.063(5) 0.001(4) -0.009(4) 0.009(3)
C59A 0.043(7) 0.078(10) 0.065(9) 0.027(7) 0.006(6) 0.007(6)
C60A 0.044(6) 0.083(9) 0.094(11) 0.017(8) 0.000(6) 0.008(5)
C61A 0.045(6) 0.086(10) 0.119(13) 0.036(8) 0.011(7) 0.014(6)
C62A 0.056(7) 0.088(10) 0.133(14) 0.028(9) 0.025(7) 0.011(6)
C63A 0.060(7) 0.083(9) 0.119(12) 0.030(8) 0.034(7) 0.002(6)
C64A 0.051(7) 0.077(8) 0.067(9) 0.023(6) 0.020(6) 0.002(6)
C59B 0.044(8) 0.073(12) 0.079(11) 0.042(9) 0.017(6) 0.018(7)
C60B 0.039(6) 0.100(13) 0.093(13) 0.028(9) 0.016(6) 0.015(7)
C61B 0.041(7) 0.117(14) 0.106(12) 0.039(10) 0.016(7) 0.023(7)
C62B 0.055(8) 0.109(14) 0.096(12) 0.051(10) 0.024(7) 0.031(8)
C63B 0.061(8) 0.100(13) 0.096(11) 0.053(9) 0.025(7) 0.033(8)
C64B 0.057(8) 0.092(13) 0.096(12) 0.029(9) 0.018(7) 0.028(8)
C65 0.069(4) 0.056(4) 0.057(4) 0.011(4) -0.007(4) -0.005(3)
C66 0.173(9) 0.082(6) 0.054(5) -0.010(5) -0.046(6) -0.005(6)
C67 0.279(16) 0.107(9) 0.079(7) -0.023(7) -0.066(9) 0.040(10)
C68 0.203(12) 0.121(9) 0.063(6) 0.006(7) -0.042(7) 0.016(9)
C69 0.134(8) 0.086(6) 0.079(6) 0.030(6) -0.016(6) 0.008(6)
C70 0.085(5) 0.072(5) 0.063(5) 0.008(4) -0.012(4) -0.004(4)
C71 0.058(4) 0.109(7) 0.084(6) -0.015(5) 0.012(4) 0.009(4)
C72 0.062(4) 0.088(6) 0.083(6) -0.004(5) 0.007(4) -0.021(4)
C73 0.092(6) 0.091(6) 0.072(5) -0.004(5) 0.010(5) -0.031(5)
C74 0.078(5) 0.074(5) 0.053(4) 0.001(4) 0.009(4) -0.017(4)
C75 0.094(5) 0.059(5) 0.038(4) 0.002(3) 0.003(4) -0.016(4)
C76 0.100(6) 0.060(5) 0.055(4) -0.006(4) -0.018(4) -0.005(4)
C77 0.121(7) 0.067(6) 0.055(5) -0.003(4) -0.017(5) -0.009(5)
C78 0.070(4) 0.071(5) 0.057(5) 0.001(4) 0.014(4) -0.005(4)
C79 0.118(7) 0.073(6) 0.078(6) 0.005(5) 0.031(5) 0.013(5)
C80 0.140(9) 0.110(8) 0.099(8) -0.009(7) 0.051(7) -0.014(7)
C81 0.122(8) 0.101(8) 0.129(10) 0.022(8) 0.055(8) 0.029(6)
C82 0.127(9) 0.185(13) 0.115(10) 0.031(10) 0.018(8) 0.072(9)
C83 0.095(6) 0.140(9) 0.082(6) -0.004(7) -0.010(5) 0.030(7)
C84 0.076(4) 0.059(4) 0.044(4) -0.002(4) 0.005(4) -0.001(4)
C85 0.120(6) 0.075(5) 0.056(5) 0.005(4) -0.006(5) -0.010(5)
C86 0.103(7) 0.127(9) 0.075(6) -0.028(6) -0.016(5) -0.024(6)
C87 0.102(7) 0.094(7) 0.100(8) -0.022(6) 0.018(6) -0.029(6)
C88 0.109(7) 0.061(5) 0.098(7) -0.008(5) 0.033(6) -0.012(5)
C89 0.090(5) 0.061(5) 0.069(5) 0.006(4) 0.009(4) -0.003(4)
C90 0.116(7) 0.058(5) 0.087(6) -0.002(5) -0.039(6) 0.006(5)
O9 0.40(2) 0.42(2) 0.206(14) 0.074(14) 0.006(17) 0.13(2)
C91 0.31(3) 0.49(5) 0.33(3) 0.21(3) 0.01(3) 0.11(3)
C92 0.40(3) 0.44(3) 0.25(2) 0.09(2) -0.03(3) 0.16(3)
C93 0.26(2) 0.40(3) 0.37(3) 0.07(2) -0.06(2) 0.17(2)
C94 0.30(2) 0.29(2) 0.25(2) -0.03(2) -0.06(2) 0.14(2)

loop_
_atom_type_symbol
_atom_type_description
_atom_type_scat_dispersion_real
_atom_type_scat_dispersion_imag
_atom_type_scat_source
C C 0.0033 0.0016 'International Tables Vol C Tables 4.2.6.8 and 6.1.1.4'
H H 0.0000 0.0000 'International Tables Vol C Tables 4.2.6.8 and 6.1.1.4'
N N 0.0061 0.0033 'International Tables Vol C Tables 4.2.6.8 and 6.1.1.4'
O O 0.0106 0.0060 'International Tables Vol C Tables 4.2.6.8 and 6.1.1.4'
S S 0.1246 0.1234 'International Tables Vol C Tables 4.2.6.8 and 6.1.1.4'

loop_
_geom_angle_atom_site_label_1
_geom_angle_atom_site_label_2
_geom_angle_atom_site_label_3
_geom_angle
O1 S1 O2 119.8(3)
O1 S1 N1 108.1(3)
O2 S1 N1 106.8(3)
O1 S1 C1 106.8(3)
O2 S1 C1 106.5(3)
N1 S1 C1 108.4(3)
C27 N1 C8 119.5(5)
C27 N1 S1 121.3(5)
C8 N1 S1 119.2(5)
N3 N2 C13 126.6(5)
N3 N2 C9 115.3(5)
C13 N2 C9 118.0(6)
C10 N3 N2 118.7(5)
N6 N5 C32 126.8(6)
N6 N5 C28 112.3(6)
C32 N5 C28 120.9(6)
C29 N6 N5 119.5(6)
C2 C1 C6 119.0(7)
C2 C1 S1 122.7(6)
C6 C1 S1 118.3(6)
C1 C2 C3 120.0(8)
C1 C2 H2 120.0
C3 C2 H2 120.0
C4 C3 C2 123.4(9)
C4 C3 H3 118.3
C2 C3 H3 118.3
C3 C4 C5 116.5(8)
C3 C4 C7 124.2(11)
C5 C4 C7 119.3(10)
C4 C5 C6 122.5(9)
C4 C5 H5 118.8
C6 C5 H5 118.8
C5 C6 C1 118.6(8)
C5 C6 H6 120.7
C1 C6 H6 120.7
C4 C7 H7A 109.5
C4 C7 H7B 109.5
H7A C7 H7B 109.5
C4 C7 H7C 109.5
H7A C7 H7C 109.5
H7B C7 H7C 109.5
N1 C8 C9 114.9(6)
N1 C8 H8A 108.5
C9 C8 H8A 108.5
N1 C8 H8B 108.5
C9 C8 H8B 108.5
H8A C8 H8B 107.5
N2 C9 C8 111.5(6)
N2 C9 H9A 109.3
C8 C9 H9A 109.3
N2 C9 H9B 109.3
C8 C9 H9B 109.3
H9A C9 H9B 108.0
N3 C10 C11 122.5(6)
N3 C10 C14A 106.7(9)
C11 C10 C14A 130.5(9)
N3 C10 C14B 118.2(8)
C11 C10 C14B 118.9(7)
C12 C11 C10 116.3(6)
C12 C11 C25 122.1(6)
C10 C11 C25 121.6(6)
C11 C12 C13 123.7(6)
C11 C12 C26 121.2(6)
C13 C12 C26 115.1(6)
O3 C13 N2 122.3(6)
O3 C13 C12 125.4(7)
N2 C13 C12 112.2(6)
C15A C14A C19A 120.0
C15A C14A C10 121.0(8)
C19A C14A C10 118.8(9)
C14A C15A C16A 120.0
C14A C15A H15A 120.0
C16A C15A H15A 120.0
C17A C16A C15A 120.0
C17A C16A H16A 120.0
C15A C16A H16A 120.0
C16A C17A C18A 120.0
C16A C17A H17A 120.0
C18A C17A H17A 120.0
C19A C18A C17A 120.0
C19A C18A H18A 120.0
C17A C18A H18A 120.0
C18A C19A C14A 120.0
C18A C19A H19A 120.0
C14A C19A H19A 120.0
C15B C14B C19B 120.0
C15B C14B C10 117.3(8)
C19B C14B C10 122.3(8)
C14B C15B C16B 120.0
C14B C15B H15B 120.0
C16B C15B H15B 120.0
C15B C16B C17B 120.0
C15B C16B H16B 120.0
C17B C16B H16B 120.0
C16B C17B C18B 120.0
C16B C17B H17B 120.0
C18B C17B H17B 120.0
C19B C18B C17B 120.0
C19B C18B H18B 120.0
C17B C18B H18B 120.0
C18B C19B C14B 120.0
C18B C19B H19B 120.0
C14B C19B H19B 120.0
C21 C20 C25 121.8(9)
C21 C20 H20 119.1
C25 C20 H20 119.1
C22 C21 C20 120.0(10)
C22 C21 H21 120.0
C20 C21 H21 120.0
C21 C22 C23 121.2(10)
C21 C22 H22 119.4
C23 C22 H22 119.4
C22 C23 C24 119.7(10)
C22 C23 H23 120.2
C24 C23 H23 120.2
C25 C24 C23 118.3(9)
C25 C24 H24 120.8
C23 C24 H24 120.8
C24 C25 C20 118.9(7)
C24 C25 C11 120.8(7)
C20 C25 C11 120.4(7)
N4 C26 C12 177.4(8)
N1 C27 C28 115.0(6)
N1 C27 H27A 108.5
C28 C27 H27A 108.5
N1 C27 H27B 108.5
C28 C27 H27B 108.5
H27A C27 H27B 107.5
N5 C28 C27 113.2(6)
N5 C28 H28A 108.9
C27 C28 H28A 108.9
N5 C28 H28B 108.9
C27 C28 H28B 108.9
H28A C28 H28B 107.8
N6 C29 C30 121.2(7)
N6 C29 C33 115.5(6)
C30 C29 C33 123.1(7)
C31 C30 C29 116.8(7)
C31 C30 C39 122.3(7)
C29 C30 C39 120.9(6)
C30 C31 C32 122.8(7)
C30 C31 C45 123.3(7)
C32 C31 C45 113.9(7)
O4 C32 N5 123.4(7)
O4 C32 C31 123.6(8)
N5 C32 C31 113.0(7)
C38 C33 C34 119.1(8)
C38 C33 C29 119.1(7)
C34 C33 C29 121.7(7)
C33 C34 C35 121.4(9)
C33 C34 H34 119.3
C35 C34 H34 119.3
C36 C35 C34 120.2(10)
C36 C35 H35 119.9
C34 C35 H35 119.9
C35 C36 C37 119.7(11)
C35 C36 H36 120.2
C37 C36 H36 120.2
C36 C37 C38 120.9(12)
C36 C37 H37 119.5
C38 C37 H37 119.5
C33 C38 C37 118.7(10)
C33 C38 H38 120.7
C37 C38 H38 120.7
C40 C39 C44 117.5(7)
C40 C39 C30 120.8(7)
C44 C39 C30 121.6(6)
C39 C40 C41 118.6(8)
C39 C40 H40 120.7
C41 C40 H40 120.7
C42 C41 C40 122.3(10)
C42 C41 H41 118.9
C40 C41 H41 118.9
C41 C42 C43 120.9(10)
C41 C42 H42 119.6
C43 C42 H42 119.6
C42 C43 C44 119.1(9)
C42 C43 H43 120.5
C44 C43 H43 120.5
C43 C44 C39 121.6(7)
C43 C44 H44 119.2
C39 C44 H44 119.2
O6 S2 O5 120.3(4)
O6 S2 N8 108.3(3)
O5 S2 N8 106.3(3)
O6 S2 C46 107.5(4)
O5 S2 C46 106.1(3)
N8 S2 C46 108.0(3)
C72 N8 C53 119.7(6)
C72 N8 S2 120.7(5)
C53 N8 S2 119.5(5)
N10 N9 C58 125.4(5)
N10 N9 C54 114.3(6)
C58 N9 C54 120.1(6)
C55 N10 N9 119.1(5)
N13 N12 C77 125.5(7)
N13 N12 C73 113.6(7)
C77 N12 C73 120.8(7)
C74 N13 N12 120.3(7)
N7 C45 C31 177.8(10)
C47 C46 C51 119.4(7)
C47 C46 S2 119.8(6)
C51 C46 S2 120.7(6)
C46 C47 C48 118.0(9)
C46 C47 H47 121.0
C48 C47 H47 121.0
C49 C48 C47 123.5(9)
C49 C48 H48 118.2
C47 C48 H48 118.2
C50 C49 C48 116.5(8)
C50 C49 C52 121.1(11)
C48 C49 C52 122.4(11)
C49 C50 C51 123.1(9)
C49 C50 H50 118.4
C51 C50 H50 118.4
C50 C51 C46 119.5(9)
C50 C51 H51 120.3
C46 C51 H51 120.3
C49 C52 H52A 109.5
C49 C52 H52B 109.5
H52A C52 H52B 109.5
C49 C52 H52C 109.5
H52A C52 H52C 109.5
H52B C52 H52C 109.5
N8 C53 C54 113.3(6)
N8 C53 H53A 108.9
C54 C53 H53A 108.9
N8 C53 H53B 108.9
C54 C53 H53B 108.9
H53A C53 H53B 107.7
N9 C54 C53 111.5(6)
N9 C54 H54A 109.3
C53 C54 H54A 109.3
N9 C54 H54B 109.3
C53 C54 H54B 109.3
H54A C54 H54B 108.0
N10 C55 C56 122.0(5)
N10 C55 C59A 107.9(8)
C56 C55 C59A 130.1(9)
N10 C55 C59B 118.9(9)
C56 C55 C59B 118.7(9)
C57 C56 C55 116.5(6)
C57 C56 C65 122.1(6)
C55 C56 C65 121.4(5)
C56 C57 C58 122.5(6)
C56 C57 C71 121.8(6)
C58 C57 C71 115.7(6)
O7 C58 N9 120.6(7)
O7 C58 C57 124.9(7)
N9 C58 C57 114.5(5)
C60A C59A C64A 120.0
C60A C59A C55 121.3(8)
C64A C59A C55 118.6(8)
C61A C60A C59A 120.0
C61A C60A H60A 120.0
C59A C60A H60A 120.0
C60A C61A C62A 120.0
C60A C61A H61A 120.0
C62A C61A H61A 120.0
C61A C62A C63A 120.0
C61A C62A H62A 120.0
C63A C62A H62A 120.0
C62A C63A C64A 120.0
C62A C63A H63A 120.0
C64A C63A H63A 120.0
C63A C64A C59A 120.0
C63A C64A H64A 120.0
C59A C64A H64A 120.0
C60B C59B C64B 120.0
C60B C59B C55 121.2(10)
C64B C59B C55 118.1(10)
C59B C60B C61B 120.0
C59B C60B H60B 120.0
C61B C60B H60B 120.0
C62B C61B C60B 120.0
C62B C61B H61B 120.0
C60B C61B H61B 120.0
C61B C62B C63B 120.0
C61B C62B H62B 120.0
C63B C62B H62B 120.0
C64B C63B C62B 120.0
C64B C63B H63B 120.0
C62B C63B H63B 120.0
C63B C64B C59B 120.0
C63B C64B H64B 120.0
C59B C64B H64B 120.0
C70 C65 C66 120.2(7)
C70 C65 C56 120.5(7)
C66 C65 C56 119.3(6)
C65 C66 C67 119.6(9)
C65 C66 H66 120.2
C67 C66 H66 120.2
C68 C67 C66 118.6(10)
C68 C67 H67 120.7
C66 C67 H67 120.7
C69 C68 C67 121.5(9)
C69 C68 H68 119.3
C67 C68 H68 119.3
C68 C69 C70 120.0(9)
C68 C69 H69 120.0
C70 C69 H69 120.0
C65 C70 C69 120.1(8)
C65 C70 H70 119.9
C69 C70 H70 119.9
N11 C71 C57 177.0(10)
N8 C72 C73 115.3(6)
N8 C72 H72A 108.4
C73 C72 H72A 108.4
N8 C72 H72B 108.4
C73 C72 H72B 108.4
H72A C72 H72B 107.5
N12 C73 C72 111.8(6)
N12 C73 H73A 109.3
C72 C73 H73A 109.3
N12 C73 H73B 109.3
C72 C73 H73B 109.3
H73A C73 H73B 107.9
N13 C74 C75 120.8(7)
N13 C74 C78 114.6(7)
C75 C74 C78 124.6(7)
C76 C75 C74 117.5(7)
C76 C75 C84 121.4(7)
C74 C75 C84 121.1(7)
C75 C76 C90 124.8(7)
C75 C76 C77 123.3(8)
C90 C76 C77 111.8(7)
O8 C77 N12 122.3(8)
O8 C77 C76 125.3(9)
N12 C77 C76 112.4(8)
C79 C78 C83 118.8(8)
C79 C78 C74 121.3(8)
C83 C78 C74 119.7(7)
C78 C79 C80 119.9(9)
C78 C79 H79 120.1
C80 C79 H79 120.1
C79 C80 C81 119.9(10)
C79 C80 H80 120.0
C81 C80 H80 120.0
C82 C81 C80 120.3(11)
C82 C81 H81 119.8
C80 C81 H81 119.8
C81 C82 C83 119.8(11)
C81 C82 H82 120.1
C83 C82 H82 120.1
C78 C83 C82 121.2(10)
C78 C83 H83 119.4
C82 C83 H83 119.4
C89 C84 C85 117.9(7)
C89 C84 C75 121.2(7)
C85 C84 C75 120.7(7)
C84 C85 C86 120.6(8)
C84 C85 H85 119.7
C86 C85 H85 119.7
C87 C86 C85 120.2(9)
C87 C86 H86 119.9
C85 C86 H86 119.9
C86 C87 C88 120.4(9)
C86 C87 H87 119.8
C88 C87 H87 119.8
C89 C88 C87 120.0(8)
C89 C88 H88 120.0
C87 C88 H88 120.0
C84 C89 C88 120.8(8)
C84 C89 H89 119.6
C88 C89 H89 119.6
N14 C90 C76 178.6(12)
C93 O9 C92 105(2)
C92 C91 H91A 109.5
C92 C91 H91B 109.5
H91A C91 H91B 109.5
C92 C91 H91C 109.5
H91A C91 H91C 109.5
H91B C91 H91C 109.5
O9 C92 C91 108(3)
O9 C92 H92A 110.1
C91 C92 H92A 110.1
O9 C92 H92B 110.1
C91 C92 H92B 110.1
H92A C92 H92B 108.4
O9 C93 C94 93(3)
O9 C93 H93A 113.2
C94 C93 H93A 113.2
O9 C93 H93B 113.2
C94 C93 H93B 113.2
H93A C93 H93B 110.5
C93 C94 H94A 109.5
C93 C94 H94B 109.5
H94A C94 H94B 109.5
C93 C94 H94C 109.5
H94A C94 H94C 109.5
H94B C94 H94C 109.5

loop_
_geom_bond_atom_site_label_1
_geom_bond_atom_site_label_2
_geom_bond_distance
S1 O1 1.427(5)
S1 O2 1.433(5)
S1 N1 1.620(6)
S1 C1 1.768(7)
O3 C13 1.216(7)
O4 C32 1.221(9)
N1 C27 1.446(8)
N1 C8 1.463(8)
N2 N3 1.337(7)
N2 C13 1.375(8)
N2 C9 1.484(8)
N3 C10 1.308(8)
N4 C26 1.141(9)
N5 N6 1.333(8)
N5 C32 1.373(10)
N5 C28 1.478(9)
N6 C29 1.325(9)
N7 C45 1.124(10)
C1 C2 1.366(10)
C1 C6 1.405(10)
C2 C3 1.378(12)
C2 H2 0.9300
C3 C4 1.367(13)
C3 H3 0.9300
C4 C5 1.374(13)
C4 C7 1.502(12)
C5 C6 1.402(11)
C5 H5 0.9300
C6 H6 0.9300
C7 H7A 0.9600
C7 H7B 0.9600
C7 H7C 0.9600
C8 C9 1.502(9)
C8 H8A 0.9700
C8 H8B 0.9700
C9 H9A 0.9700
C9 H9B 0.9700
C10 C11 1.433(9)
C10 C14A 1.469(11)
C10 C14B 1.533(11)
C11 C12 1.347(8)
C11 C25 1.491(9)
C12 C13 1.449(9)
C12 C26 1.456(10)
C14A C15A 1.3900
C14A C19A 1.3900
C15A C16A 1.3900
C15A H15A 0.9300
C16A C17A 1.3900
C16A H16A 0.9300
C17A C18A 1.3900
C17A H17A 0.9300
C18A C19A 1.3900
C18A H18A 0.9300
C19A H19A 0.9300
C14B C15B 1.3900
C14B C19B 1.3900
C15B C16B 1.3900
C15B H15B 0.9300
C16B C17B 1.3900
C16B H16B 0.9300
C17B C18B 1.3900
C17B H17B 0.9300
C18B C19B 1.3900
C18B H18B 0.9300
C19B H19B 0.9300
C20 C21 1.374(11)
C20 C25 1.385(10)
C20 H20 0.9300
C21 C22 1.319(14)
C21 H21 0.9300
C22 C23 1.378(15)
C22 H22 0.9300
C23 C24 1.428(13)
C23 H23 0.9300
C24 C25 1.373(11)
C24 H24 0.9300
C27 C28 1.515(10)
C27 H27A 0.9700
C27 H27B 0.9700
C28 H28A 0.9700
C28 H28B 0.9700
C29 C30 1.452(10)
C29 C33 1.477(10)
C30 C31 1.364(10)
C30 C39 1.491(10)
C31 C32 1.456(10)
C31 C45 1.470(13)
C33 C38 1.347(11)
C33 C34 1.364(10)
C34 C35 1.371(12)
C34 H34 0.9300
C35 C36 1.333(14)
C35 H35 0.9300
C36 C37 1.345(17)
C36 H36 0.9300
C37 C38 1.414(16)
C37 H37 0.9300
C38 H38 0.9300
C39 C40 1.381(10)
C39 C44 1.401(10)
C40 C41 1.403(12)
C40 H40 0.9300
C41 C42 1.321(14)
C41 H41 0.9300
C42 C43 1.349(13)
C42 H42 0.9300
C43 C44 1.381(11)
C43 H43 0.9300
C44 H44 0.9300
S2 O6 1.425(5)
S2 O5 1.438(5)
S2 N8 1.616(6)
S2 C46 1.771(8)
O7 C58 1.230(7)
O8 C77 1.228(9)
N8 C72 1.464(9)
N8 C53 1.469(8)
N9 N10 1.334(7)
N9 C58 1.379(8)
N9 C54 1.452(8)
N10 C55 1.327(8)
N11 C71 1.111(10)
N12 N13 1.337(8)
N12 C77 1.383(11)
N12 C73 1.488(10)
N13 C74 1.327(9)
N14 C90 1.158(11)
C46 C47 1.378(11)
C46 C51 1.390(11)
C47 C48 1.396(12)
C47 H47 0.9300
C48 C49 1.368(13)
C48 H48 0.9300
C49 C50 1.354(13)
C49 C52 1.522(12)
C50 C51 1.375(11)
C50 H50 0.9300
C51 H51 0.9300
C52 H52A 0.9600
C52 H52B 0.9600
C52 H52C 0.9600
C53 C54 1.514(9)
C53 H53A 0.9700
C53 H53B 0.9700
C54 H54A 0.9700
C54 H54B 0.9700
C55 C56 1.444(8)
C55 C59A 1.469(10)
C55 C59B 1.506(11)
C56 C57 1.362(8)
C56 C65 1.490(9)
C57 C58 1.437(9)
C57 C71 1.437(11)
C59A C60A 1.3900
C59A C64A 1.3900
C60A C61A 1.3900
C60A H60A 0.9300
C61A C62A 1.3900
C61A H61A 0.9300
C62A C63A 1.3900
C62A H62A 0.9300
C63A C64A 1.3900
C63A H63A 0.9300
C64A H64A 0.9300
C59B C60B 1.3900
C59B C64B 1.3900
C60B C61B 1.3900
C60B H60B 0.9300
C61B C62B 1.3900
C61B H61B 0.9300
C62B C63B 1.3900
C62B H62B 0.9300
C63B C64B 1.3900
C63B H63B 0.9300
C64B H64B 0.9300
C65 C70 1.364(10)
C65 C66 1.369(10)
C66 C67 1.402(13)
C66 H66 0.9300
C67 C68 1.370(14)
C67 H67 0.9300
C68 C69 1.343(13)
C68 H68 0.9300
C69 C70 1.378(11)
C69 H69 0.9300
C70 H70 0.9300
C72 C73 1.523(11)
C72 H72A 0.9700
C72 H72B 0.9700
C73 H73A 0.9700
C73 H73B 0.9700
C74 C75 1.426(10)
C74 C78 1.484(10)
C75 C76 1.347(10)
C75 C84 1.482(10)
C76 C90 1.434(13)
C76 C77 1.462(11)
C78 C79 1.351(11)
C78 C83 1.369(11)
C79 C80 1.384(12)
C79 H79 0.9300
C80 C81 1.396(14)
C80 H80 0.9300
C81 C82 1.302(15)
C81 H81 0.9300
C82 C83 1.398(15)
C82 H82 0.9300
C83 H83 0.9300
C84 C89 1.385(9)
C84 C85 1.399(10)
C85 C86 1.402(12)
C85 H85 0.9300
C86 C87 1.342(13)
C86 H86 0.9300
C87 C88 1.387(13)
C87 H87 0.9300
C88 C89 1.385(11)
C88 H88 0.9300
C89 H89 0.9300
O9 C93 1.41(3)
O9 C92 1.49(3)
C91 C92 1.83(4)
C91 H91A 0.9600
C91 H91B 0.9600
C91 H91C 0.9600
C92 H92A 0.9700
C92 H92B 0.9700
C93 C94 1.50(3)
C93 H93A 0.9700
C93 H93B 0.9700
C94 H94A 0.9600
C94 H94B 0.9600
C94 H94C 0.9600

loop_
_geom_torsion_atom_site_label_1
_geom_torsion_atom_site_label_2
_geom_torsion_atom_site_label_3
_geom_torsion_atom_site_label_4
_geom_torsion
O1 S1 N1 C27 20.6(6)
O2 S1 N1 C27 150.7(5)
C1 S1 N1 C27 -94.8(5)
O1 S1 N1 C8 -159.0(5)
O2 S1 N1 C8 -28.9(5)
C1 S1 N1 C8 85.6(5)
C13 N2 N3 C10 -0.5(10)
C9 N2 N3 C10 -177.1(6)
C32 N5 N6 C29 -0.8(10)
C28 N5 N6 C29 -178.6(6)
O1 S1 C1 C2 -0.2(7)
O2 S1 C1 C2 -129.2(6)
N1 S1 C1 C2 116.1(7)
O1 S1 C1 C6 179.4(6)
O2 S1 C1 C6 50.3(7)
N1 S1 C1 C6 -64.3(6)
C6 C1 C2 C3 -3.0(12)
S1 C1 C2 C3 176.6(6)
C1 C2 C3 C4 2.6(14)
C2 C3 C4 C5 -1.1(14)
C2 C3 C4 C7 178.3(9)
C3 C4 C5 C6 0.3(13)
C7 C4 C5 C6 -179.2(8)
C4 C5 C6 C1 -0.8(13)
C2 C1 C6 C5 2.1(11)
S1 C1 C6 C5 -177.4(6)
C27 N1 C8 C9 -66.4(8)
S1 N1 C8 C9 113.2(6)
N3 N2 C9 C8 96.2(7)
C13 N2 C9 C8 -80.7(7)
N1 C8 C9 N2 -66.4(8)
N2 N3 C10 C11 0.7(10)
N2 N3 C10 C14A 174.7(8)
N2 N3 C10 C14B -171.9(9)
N3 C10 C11 C12 0.0(10)
C14A C10 C11 C12 -172.5(10)
C14B C10 C11 C12 172.5(9)
N3 C10 C11 C25 178.2(6)
C14A C10 C11 C25 5.7(13)
C14B C10 C11 C25 -9.3(11)
C10 C11 C12 C13 -0.8(10)
C25 C11 C12 C13 -179.0(6)
C10 C11 C12 C26 177.4(6)
C25 C11 C12 C26 -0.8(10)
N3 N2 C13 O3 -177.2(6)
C9 N2 C13 O3 -0.7(10)
N3 N2 C13 C12 -0.3(9)
C9 N2 C13 C12 176.2(5)
C11 C12 C13 O3 177.8(7)
C26 C12 C13 O3 -0.5(10)
C11 C12 C13 N2 1.0(9)
C26 C12 C13 N2 -177.3(6)
N3 C10 C14A C15A -46.3(12)
C11 C10 C14A C15A 127.1(10)
N3 C10 C14A C19A 127.9(9)
C11 C10 C14A C19A -58.7(15)
C19A C14A C15A C16A 0.0
C10 C14A C15A C16A 174.1(16)
C14A C15A C16A C17A 0.0
C15A C16A C17A C18A 0.0
C16A C17A C18A C19A 0.0
C17A C18A C19A C14A 0.0
C15A C14A C19A C18A 0.0
C10 C14A C19A C18A -174.3(16)
N3 C10 C14B C15B -41.3(12)
C11 C10 C14B C15B 145.8(7)
N3 C10 C14B C19B 130.9(8)
C11 C10 C14B C19B -41.9(12)
C19B C14B C15B C16B 0.0
C10 C14B C15B C16B 172.5(13)
C14B C15B C16B C17B 0.0
C15B C16B C17B C18B 0.0
C16B C17B C18B C19B 0.0
C17B C18B C19B C14B 0.0
C15B C14B C19B C18B 0.0
C10 C14B C19B C18B -172.1(13)
C25 C20 C21 C22 -1.6(16)
C20 C21 C22 C23 3(2)
C21 C22 C23 C24 0(2)
C22 C23 C24 C25 -2.7(19)
C23 C24 C25 C20 3.7(15)
C23 C24 C25 C11 -175.7(9)
C21 C20 C25 C24 -1.6(13)
C21 C20 C25 C11 177.8(8)
C12 C11 C25 C24 -67.1(10)
C10 C11 C25 C24 114.8(9)
C12 C11 C25 C20 113.6(8)
C10 C11 C25 C20 -64.5(9)
C8 N1 C27 C28 -56.3(8)
S1 N1 C27 C28 124.1(6)
N6 N5 C28 C27 -80.3(8)
C32 N5 C28 C27 101.6(8)
N1 C27 C28 N5 -65.9(9)
N5 N6 C29 C30 -0.3(9)
N5 N6 C29 C33 174.4(6)
N6 C29 C30 C31 0.3(10)
C33 C29 C30 C31 -174.0(7)
N6 C29 C30 C39 -178.0(6)
C33 C29 C30 C39 7.7(10)
C29 C30 C31 C32 0.7(10)
C39 C30 C31 C32 179.0(6)
C29 C30 C31 C45 -177.4(7)
C39 C30 C31 C45 0.8(11)
N6 N5 C32 O4 -177.3(7)
C28 N5 C32 O4 0.4(11)
N6 N5 C32 C31 1.6(10)
C28 N5 C32 C31 179.4(6)
C30 C31 C32 O4 177.4(7)
C45 C31 C32 O4 -4.3(11)
C30 C31 C32 N5 -1.6(10)
C45 C31 C32 N5 176.7(6)
N6 C29 C33 C38 61.4(10)
C30 C29 C33 C38 -124.0(9)
N6 C29 C33 C34 -116.1(8)
C30 C29 C33 C34 58.4(11)
C38 C33 C34 C35 0.3(14)
C29 C33 C34 C35 177.9(8)
C33 C34 C35 C36 0.1(16)
C34 C35 C36 C37 -1.2(19)
C35 C36 C37 C38 2(2)
C34 C33 C38 C37 0.3(16)
C29 C33 C38 C37 -177.3(11)
C36 C37 C38 C33 -1(2)
C31 C30 C39 C40 49.0(11)
C29 C30 C39 C40 -132.8(8)
C31 C30 C39 C44 -126.9(8)
C29 C30 C39 C44 51.3(9)
C44 C39 C40 C41 0.1(13)
C30 C39 C40 C41 -176.0(8)
C39 C40 C41 C42 -1.5(17)
C40 C41 C42 C43 2.4(19)
C41 C42 C43 C44 -1.8(17)
C42 C43 C44 C39 0.5(13)
C40 C39 C44 C43 0.4(11)
C30 C39 C44 C43 176.4(7)
O6 S2 N8 C72 -19.5(6)
O5 S2 N8 C72 -149.9(5)
C46 S2 N8 C72 96.6(6)
O6 S2 N8 C53 160.1(5)
O5 S2 N8 C53 29.6(6)
C46 S2 N8 C53 -83.9(6)
C58 N9 N10 C55 2.5(9)
C54 N9 N10 C55 177.6(5)
C77 N12 N13 C74 -0.7(11)
C73 N12 N13 C74 177.1(6)
O6 S2 C46 C47 -9.5(7)
O5 S2 C46 C47 120.4(7)
N8 S2 C46 C47 -126.1(6)
O6 S2 C46 C51 174.1(6)
O5 S2 C46 C51 -56.0(7)
N8 S2 C46 C51 57.5(7)
C51 C46 C47 C48 1.0(12)
S2 C46 C47 C48 -175.4(6)
C46 C47 C48 C49 0.3(13)
C47 C48 C49 C50 -0.2(14)
C47 C48 C49 C52 179.0(8)
C48 C49 C50 C51 -1.1(14)
C52 C49 C50 C51 179.6(9)
C49 C50 C51 C46 2.4(14)
C47 C46 C51 C50 -2.3(12)
S2 C46 C51 C50 174.1(7)
C72 N8 C53 C54 67.8(8)
S2 N8 C53 C54 -111.7(6)
N10 N9 C54 C53 -99.8(7)
C58 N9 C54 C53 75.7(8)
N8 C53 C54 N9 67.9(8)
N9 N10 C55 C56 0.0(9)
N9 N10 C55 C59A -177.9(8)
N9 N10 C55 C59B 172.0(10)
N10 C55 C56 C57 -1.3(9)
C59A C55 C56 C57 176.0(10)
C59B C55 C56 C57 -173.3(11)
N10 C55 C56 C65 177.5(6)
C59A C55 C56 C65 -5.2(12)
C59B C55 C56 C65 5.4(12)
C55 C56 C57 C58 0.4(9)
C65 C56 C57 C58 -178.4(6)
C55 C56 C57 C71 -175.9(6)
C65 C56 C57 C71 5.4(10)
N10 N9 C58 O7 178.3(6)
C54 N9 C58 O7 3.4(10)
N10 N9 C58 C57 -3.2(9)
C54 N9 C58 C57 -178.1(6)
C56 C57 C58 O7 -179.9(7)
C71 C57 C58 O7 -3.5(11)
C56 C57 C58 N9 1.7(10)
C71 C57 C58 N9 178.1(6)
N10 C55 C59A C60A -126.2(9)
C56 C55 C59A C60A 56.3(14)
N10 C55 C59A C64A 50.0(11)
C56 C55 C59A C64A -127.6(8)
C64A C59A C60A C61A 0.0
C55 C59A C60A C61A 176.1(15)
C59A C60A C61A C62A 0.0
C60A C61A C62A C63A 0.0
C61A C62A C63A C64A 0.0
C62A C63A C64A C59A 0.0
C60A C59A C64A C63A 0.0
C55 C59A C64A C63A -176.2(15)
N10 C55 C59B C60B -127.9(9)
C56 C55 C59B C60B 44.5(14)
N10 C55 C59B C64B 42.4(15)
C56 C55 C59B C64B -145.2(9)
C64B C59B C60B C61B 0.0
C55 C59B C60B C61B 170.1(18)
C59B C60B C61B C62B 0.0
C60B C61B C62B C63B 0.0
C61B C62B C63B C64B 0.0
C62B C63B C64B C59B 0.0
C60B C59B C64B C63B 0.0
C55 C59B C64B C63B -170.4(17)
C57 C56 C65 C70 -126.3(7)
C55 C56 C65 C70 55.0(9)
C57 C56 C65 C66 53.0(10)
C55 C56 C65 C66 -125.7(8)
C70 C65 C66 C67 0.9(15)
C56 C65 C66 C67 -178.4(10)
C65 C66 C67 C68 -2(2)
C66 C67 C68 C69 3(2)
C67 C68 C69 C70 -1.5(19)
C66 C65 C70 C69 0.2(12)
C56 C65 C70 C69 179.5(7)
C68 C69 C70 C65 0.1(14)
C53 N8 C72 C73 57.9(9)
S2 N8 C72 C73 -122.6(6)
N13 N12 C73 C72 76.5(8)
C77 N12 C73 C72 -105.6(8)
N8 C72 C73 N12 64.5(9)
N12 N13 C74 C75 2.5(10)
N12 N13 C74 C78 -176.5(6)
N13 C74 C75 C76 -2.0(10)
C78 C74 C75 C76 176.9(7)
N13 C74 C75 C84 176.6(6)
C78 C74 C75 C84 -4.6(10)
C74 C75 C76 C90 176.7(7)
C84 C75 C76 C90 -1.8(12)
C74 C75 C76 C77 -0.3(11)
C84 C75 C76 C77 -178.8(7)
N13 N12 C77 O8 179.6(7)
C73 N12 C77 O8 2.0(12)
N13 N12 C77 C76 -1.4(11)
C73 N12 C77 C76 -179.0(6)
C75 C76 C77 O8 -179.3(8)
C90 C76 C77 O8 3.4(12)
C75 C76 C77 N12 1.8(11)
C90 C76 C77 N12 -175.5(7)
N13 C74 C78 C79 121.0(8)
C75 C74 C78 C79 -58.0(10)
N13 C74 C78 C83 -55.2(9)
C75 C74 C78 C83 125.9(9)
C83 C78 C79 C80 -0.2(12)
C74 C78 C79 C80 -176.4(7)
C78 C79 C80 C81 -2.3(14)
C79 C80 C81 C82 1.6(17)
C80 C81 C82 C83 1.6(19)
C79 C78 C83 C82 3.4(14)
C74 C78 C83 C82 179.7(9)
C81 C82 C83 C78 -4.2(17)
C76 C75 C84 C89 127.6(8)
C74 C75 C84 C89 -50.9(9)
C76 C75 C84 C85 -47.3(10)
C74 C75 C84 C85 134.2(7)
C89 C84 C85 C86 -1.3(11)
C75 C84 C85 C86 173.8(7)
C84 C85 C86 C87 0.3(13)
C85 C86 C87 C88 1.1(14)
C86 C87 C88 C89 -1.5(13)
C85 C84 C89 C88 0.9(10)
C75 C84 C89 C88 -174.1(7)
C87 C88 C89 C84 0.5(12)
C93 O9 C92 C91 -132(3)
C92 O9 C93 C94 -171(2)
